data_4318136
loop_
_publ_author_name
'Ming Li'
'Didier Bonnet'
'Eckhard Bill'
'Frank Neese'
'Thomas Weyherm\"uller'
'Nicole Blum'
'Dieter Sellmann'
'Karl Wieghardt'

_publ_section_title
;
 Tuning the Electronic Structure of Octahedral Iron Complexes [FeL(X)]
 (L=1-Alkyl-4,7-bis(4-tert-butyl-2-mercaptobenzyl)-
 1,4,7-triazacyclononane, X = Cl, CH3O, CN, NO). The S=1/2 \\leftarrow
 \\rightarrow S=3/2 Spin Equilibrium of [FeLPr(NO)]
;
_journal_name_full 'Inorganic Chemistry'
_journal_page_first 3444
_journal_page_last 3456
_journal_paper_doi 10.1021/ic011243a
_journal_volume 41
_journal_year 2002
_chemical_formula_analytical '[C31 H47 Fe N4 O S2], 2.5 CH2Cl2'
_chemical_formula_sum 'C33.5 H52 Cl5 Fe N4 O S2'
_chemical_formula_weight 824.01
_chemical_name_systematic
;
   ?
;
_space_group_IT_number 14
_symmetry_cell_setting monoclinic
_symmetry_space_group_name_Hall '-P 2ybc'
_symmetry_space_group_name_H-M 'P 1 21/c 1'
_atom_sites_solution_hydrogens geom
_atom_sites_solution_primary direct
_atom_sites_solution_secondary difmap
_audit_creation_method SHELXL
_cell_angle_alpha 90.00
_cell_angle_beta 101.72(2)
_cell_angle_gamma 90.00
_cell_formula_units_Z 4
_cell_length_a 15.3331(8)
_cell_length_b 17.6575(8)
_cell_length_c 14.9283(8)
_cell_measurement_reflns_used 39226
_cell_measurement_temperature 100(2)
_cell_volume 3957.5(4)
_computing_cell_refinement 'DENZO, Nonius Collect Software'
_computing_data_collection 'DENZO, Nonius Collect Software'
_computing_data_reduction 'DENZO, Nonius Collect Software'
_computing_structure_refinement 'SHELXL-93 (Sheldrick, 1993)'
_computing_structure_solution 'SHELXS-86 (Sheldrick, 1990)'
_diffrn_ambient_temperature 100(2)
_diffrn_measurement_device 'Nonius Kappa CCD-Detector'
_diffrn_measurement_method '\w-scan,129 images a 1.0 deg., 90 sec.'
_diffrn_radiation_monochromator graphite
_diffrn_radiation_source 'fine-focus sealed tube'
_diffrn_radiation_type MoK\a
_diffrn_radiation_wavelength 0.71073
_diffrn_reflns_av_R_equivalents 0.0660
_diffrn_reflns_av_sigmaI/netI 0.0675
_diffrn_reflns_limit_h_max 23
_diffrn_reflns_limit_h_min -23
_diffrn_reflns_limit_k_max 26
_diffrn_reflns_limit_k_min -27
_diffrn_reflns_limit_l_max 22
_diffrn_reflns_limit_l_min -13
_diffrn_reflns_number 39539
_diffrn_reflns_theta_max 30.00
_diffrn_reflns_theta_min 3.72
_exptl_absorpt_coefficient_mu 0.856
_exptl_absorpt_correction_type 'Not measured'
_exptl_crystal_colour 'dark red'
_exptl_crystal_density_diffrn 1.383
_exptl_crystal_description 'opaque block'
_exptl_crystal_F_000 1728
_exptl_crystal_size_max 0.24
_exptl_crystal_size_mid 0.20
_exptl_crystal_size_min 0.15
_refine_diff_density_max 0.879
_refine_diff_density_min -1.476
_refine_diff_density_rms 0.089
_refine_ls_extinction_method none
_refine_ls_goodness_of_fit_all 1.025
_refine_ls_goodness_of_fit_obs 1.096
_refine_ls_matrix_type full
_refine_ls_number_parameters 424
_refine_ls_number_reflns 11486
_refine_ls_number_restraints 0
_refine_ls_restrained_S_all 1.030
_refine_ls_restrained_S_obs 1.096
_refine_ls_R_factor_all 0.0952
_refine_ls_R_factor_obs 0.0580
_refine_ls_shift/esd_max 0.001
_refine_ls_shift/esd_mean 0.000
_refine_ls_structure_factor_coef Fsqd
_refine_ls_weighting_details 'w=1/[\s^2^(Fo^2^)+(0.0634P)^2^+5.0664P] where P=(Fo^2^+2Fc^2^)/3'
_refine_ls_weighting_scheme calc
_refine_ls_wR_factor_all 0.1588
_refine_ls_wR_factor_obs 0.1384
_reflns_number_observed 7802
_reflns_number_total 11507
_reflns_observed_criterion >2sigma(I)
_cod_data_source_file ic011243a_4.cif
_cod_data_source_block 7
_cod_depositor_comments
;
The following automatic conversions were performed:

'_symmetry_cell_setting' value 'Monoclinic' changed to 'monoclinic'
according to the built-in table from CIF Core dictionary named
'cif_core.dic' version 2.4.1 from 2010-06-29.

Automatic conversion script
Id: cif_fix_values 1646 2011-03-28 12:23:43Z adriana 

The following automatic conversions were performed:

'_refine_ls_weighting_scheme' value 'calc
w=1/[\s^2^(Fo^2^)+(0.0634P)^2^+5.0664P] where P=(Fo^2^+2Fc^2^)/3' was
changed to 'calc'. New tag '_refine_ls_weighting_details' was
created. The value of the new tag was set to
'w=1/[\s^2^(Fo^2^)+(0.0634P)^2^+5.0664P] where P=(Fo^2^+2Fc^2^)/3'.

Automatic conversion script
Id: cif_fix_values 3143 2015-03-26 13:38:13Z robertas 
;
_cod_original_cell_volume 3957.5(3)
_cod_original_formula_sum 'C33.50 H52 Cl5 Fe N4 O S2'
_cod_database_code 4318136

loop_
_symmetry_equiv_pos_as_xyz
'x, y, z'
'-x, y+1/2, -z+1/2'
'-x, -y, -z'
'x, -y-1/2, z-1/2'

loop_
_atom_site_aniso_label
_atom_site_aniso_U_11
_atom_site_aniso_U_22
_atom_site_aniso_U_33
_atom_site_aniso_U_23
_atom_site_aniso_U_13
_atom_site_aniso_U_12
Fe1 0.0277(2) 0.0166(2) 0.0184(2) -0.00230(14) 0.00122(15) -0.00010(14)
O1 0.068(2) 0.0335(12) 0.0435(14) -0.0186(11) 0.0102(13) 0.0007(11)
S1 0.0371(4) 0.0200(3) 0.0191(3) -0.0037(3) 0.0064(3) 0.0014(3)
S2 0.0237(3) 0.0330(4) 0.0221(3) -0.0025(3) 0.0078(3) -0.0051(3)
N1 0.0241(10) 0.0184(10) 0.0168(10) 0.0002(8) 0.0039(9) 0.0012(8)
N2 0.0256(11) 0.0173(10) 0.0190(10) -0.0005(8) 0.0077(9) -0.0006(8)
N3 0.0241(11) 0.0191(10) 0.0189(10) 0.0005(8) 0.0054(9) 0.0002(8)
N4 0.0349(13) 0.0228(11) 0.0347(14) -0.0076(11) 0.0001(11) -0.0017(10)
C1 0.0306(13) 0.0185(12) 0.0192(12) -0.0020(10) 0.0060(11) 0.0002(10)
C2 0.0260(13) 0.0202(12) 0.0190(12) -0.0019(10) 0.0045(10) -0.0022(10)
C3 0.0279(13) 0.0208(12) 0.0198(12) 0.0047(10) 0.0074(11) 0.0018(10)
C4 0.0286(13) 0.0201(12) 0.0204(12) 0.0028(10) 0.0078(11) 0.0000(10)
C5 0.0260(12) 0.0240(12) 0.0184(12) -0.0011(10) 0.0062(10) 0.0015(10)
C6 0.0262(13) 0.0214(12) 0.0204(12) -0.0001(10) 0.0066(11) 0.0033(10)
C7 0.0301(13) 0.0176(11) 0.0222(13) 0.0028(10) 0.0063(11) 0.0025(10)
C8 0.0297(13) 0.0185(11) 0.0176(12) 0.0017(10) 0.0058(10) 0.0012(10)
C9 0.0326(14) 0.0184(11) 0.0173(12) 0.0025(10) 0.0043(11) 0.0022(10)
C10 0.0309(14) 0.0247(13) 0.0205(12) 0.0009(11) 0.0072(11) 0.0053(11)
C11 0.0300(14) 0.0278(13) 0.0188(12) 0.0029(11) 0.0041(11) 0.0017(11)
C12 0.0338(14) 0.0199(12) 0.0247(13) 0.0007(11) 0.0051(12) -0.0019(11)
C13 0.0327(14) 0.0176(12) 0.0251(13) 0.0001(10) 0.0075(11) 0.0004(10)
C14 0.0272(14) 0.036(2) 0.0273(14) 0.0027(12) 0.0039(12) -0.0010(12)
C15 0.033(2) 0.044(2) 0.032(2) 0.0023(14) 0.0030(13) -0.0019(14)
C16 0.032(2) 0.057(2) 0.040(2) 0.015(2) 0.0070(14) -0.0068(15)
C17 0.031(2) 0.054(2) 0.050(2) -0.008(2) 0.011(2) 0.0039(15)
C27 0.0272(13) 0.0262(13) 0.0234(13) -0.0011(11) 0.0051(11) -0.0060(11)
C28 0.0255(13) 0.0302(14) 0.0211(13) -0.0032(11) 0.0052(11) -0.0024(11)
C29 0.0233(12) 0.0264(13) 0.0210(12) -0.0067(11) 0.0050(10) -0.0053(10)
C30 0.0292(13) 0.0259(13) 0.0225(13) -0.0028(11) 0.0051(11) -0.0038(11)
C31 0.0264(13) 0.0293(14) 0.0239(13) -0.0054(11) 0.0026(11) 0.0000(11)
C32 0.0243(13) 0.043(2) 0.034(2) 0.0045(14) 0.0084(12) -0.0010(12)
C33 0.0288(14) 0.040(2) 0.0266(14) 0.0044(13) 0.0082(12) -0.0051(12)
C35 0.0290(14) 0.035(2) 0.0287(15) 0.0019(13) 0.0037(12) 0.0040(12)
C36 0.041(2) 0.131(4) 0.037(2) 0.026(2) 0.009(2) 0.025(2)
C37 0.037(2) 0.060(2) 0.051(2) 0.007(2) -0.003(2) -0.001(2)
C38 0.088(3) 0.036(2) 0.079(3) -0.002(2) -0.014(3) 0.013(2)
C47 0.0285(14) 0.0260(13) 0.0265(14) 0.0004(11) 0.0077(12) 0.0062(11)
C48 0.037(2) 0.0233(13) 0.034(2) -0.0008(12) 0.0072(13) 0.0072(12)
C49 0.033(2) 0.040(2) 0.038(2) -0.0050(14) 0.0015(14) 0.0100(14)
C60 0.060(2) 0.042(2) 0.049(2) 0.009(2) 0.000(2) -0.011(2)
Cl60 0.0754(8) 0.0701(8) 0.1123(11) 0.0435(8) -0.0366(8) -0.0209(6)
Cl61 0.0699(6) 0.0410(5) 0.0540(6) 0.0073(4) 0.0117(5) -0.0049(4)
C50 0.103(4) 0.054(2) 0.059(3) 0.011(2) 0.035(3) -0.012(2)
Cl50 0.0386(4) 0.0527(5) 0.0651(6) 0.0030(5) 0.0088(4) 0.0137(4)
Cl51 0.0777(8) 0.1003(10) 0.0715(8) 0.0229(8) -0.0197(7) -0.0264(7)
C70 0.082(6) 0.032(4) 0.107(8) 0.014(4) 0.051(6) 0.022(4)
Cl70 0.158(2) 0.0753(9) 0.0872(11) -0.0206(8) -0.0377(11) 0.0517(10)

loop_
_atom_site_label
_atom_site_type_symbol
_atom_site_fract_x
_atom_site_fract_y
_atom_site_fract_z
_atom_site_U_iso_or_equiv
_atom_site_thermal_displace_type
_atom_site_occupancy
_atom_site_calc_flag
_atom_site_refinement_flags
_atom_site_disorder_group
Fe1 Fe 0.09169(3) 0.28505(2) 0.93784(3) 0.02137(10) Uani 1 d . .
O1 O 0.0691(2) 0.40628(14) 1.0534(2) 0.0486(6) Uani 1 d . .
S1 S -0.02370(5) 0.24499(4) 1.00377(5) 0.02533(15) Uani 1 d . .
S2 S 0.19625(5) 0.24577(4) 1.07154(5) 0.02583(15) Uani 1 d . .
N1 N 0.10296(14) 0.17609(12) 0.87083(14) 0.0199(4) Uani 1 d . .
N2 N 0.00815(14) 0.30979(12) 0.79676(15) 0.0202(4) Uani 1 d . .
N3 N 0.19715(14) 0.31296(12) 0.86803(15) 0.0205(4) Uani 1 d . .
N4 N 0.0837(2) 0.37303(14) 0.9893(2) 0.0318(6) Uani 1 d . .
C1 C 0.0466(2) 0.17402(14) 0.7771(2) 0.0226(5) Uani 1 d . .
H1A H 0.0192(2) 0.12323(14) 0.7657(2) 0.027 Uiso 1 calc R .
H1B H 0.0846(2) 0.18245(14) 0.7318(2) 0.027 Uiso 1 calc R .
C2 C -0.0265(2) 0.23349(14) 0.7638(2) 0.0217(5) Uani 1 d . .
H2A H -0.0545(2) 0.23668(14) 0.6981(2) 0.026 Uiso 1 calc R .
H2B H -0.0729(2) 0.21786(14) 0.7975(2) 0.026 Uiso 1 calc R .
C3 C 0.0699(2) 0.33835(15) 0.7387(2) 0.0225(5) Uani 1 d . .
H3A H 0.0403(2) 0.37959(15) 0.6989(2) 0.027 Uiso 1 calc R .
H3B H 0.0831(2) 0.29688(15) 0.6989(2) 0.027 Uiso 1 calc R .
C4 C 0.1562(2) 0.36764(15) 0.7961(2) 0.0226(5) Uani 1 d . .
H4A H 0.1987(2) 0.37814(15) 0.7558(2) 0.027 Uiso 1 calc R .
H4B H 0.1446(2) 0.41589(15) 0.8253(2) 0.027 Uiso 1 calc R .
C5 C 0.2297(2) 0.24368(15) 0.8265(2) 0.0226(5) Uani 1 d . .
H5A H 0.2956(2) 0.24433(15) 0.8381(2) 0.027 Uiso 1 calc R .
H5B H 0.2073(2) 0.24437(15) 0.7595(2) 0.027 Uiso 1 calc R .
C6 C 0.1985(2) 0.17138(15) 0.8662(2) 0.0224(5) Uani 1 d . .
H6A H 0.2079(2) 0.12773(15) 0.8276(2) 0.027 Uiso 1 calc R .
H6B H 0.2345(2) 0.16291(15) 0.9284(2) 0.027 Uiso 1 calc R .
C7 C 0.0820(2) 0.11090(14) 0.9268(2) 0.0232(5) Uani 1 d . .
H7A H 0.1144(2) 0.11784(14) 0.9907(2) 0.028 Uiso 1 calc R .
H7B H 0.1044(2) 0.06381(14) 0.9033(2) 0.028 Uiso 1 calc R .
C8 C -0.0157(2) 0.10129(14) 0.9265(2) 0.0218(5) Uani 1 d . .
C9 C -0.0671(2) 0.15737(15) 0.9575(2) 0.0229(5) Uani 1 d . .
C10 C -0.1576(2) 0.1444(2) 0.9539(2) 0.0251(5) Uani 1 d . .
H10 H -0.1919(2) 0.1833(2) 0.9740(2) 0.030 Uiso 1 calc R .
C11 C -0.1997(2) 0.0769(2) 0.9222(2) 0.0256(6) Uani 1 d . .
C12 C -0.1468(2) 0.0207(2) 0.8940(2) 0.0263(6) Uani 1 d . .
H12 H -0.1726(2) -0.0267(2) 0.8733(2) 0.032 Uiso 1 calc R .
C13 C -0.0576(2) 0.03333(15) 0.8959(2) 0.0249(5) Uani 1 d . .
H13 H -0.0236(2) -0.00567(15) 0.8755(2) 0.030 Uiso 1 calc R .
C14 C -0.2991(2) 0.0630(2) 0.9172(2) 0.0305(6) Uani 1 d . .
C15 C -0.3438(2) 0.0453(2) 0.8174(2) 0.0369(7) Uani 1 d . .
H15A H -0.3358(2) 0.0884(2) 0.7784(2) 0.055 Uiso 1 calc R .
H15B H -0.4075(2) 0.0363(2) 0.8134(2) 0.055 Uiso 1 calc R .
H15C H -0.3164(2) 0.0001(2) 0.7969(2) 0.055 Uiso 1 calc R .
C16 C -0.3119(2) -0.0043(2) 0.9775(2) 0.0432(8) Uani 1 d . .
H16A H -0.3757(2) -0.0128(2) 0.9739(2) 0.065 Uiso 1 calc R .
H16B H -0.2829(2) 0.0063(2) 1.0410(2) 0.065 Uiso 1 calc R .
H16C H -0.2853(2) -0.0497(2) 0.9562(2) 0.065 Uiso 1 calc R .
C17 C -0.3450(2) 0.1327(2) 0.9480(3) 0.0446(8) Uani 1 d . .
H17A H -0.3370(2) 0.1762(2) 0.9096(3) 0.067 Uiso 1 calc R .
H17B H -0.3185(2) 0.1442(2) 1.0120(3) 0.067 Uiso 1 calc R .
H17C H -0.4087(2) 0.1224(2) 0.9421(3) 0.067 Uiso 1 calc R .
C27 C 0.2719(2) 0.3539(2) 0.9294(2) 0.0256(6) Uani 1 d . .
H27A H 0.2458(2) 0.3923(2) 0.9645(2) 0.031 Uiso 1 calc R .
H27B H 0.3066(2) 0.3813(2) 0.8905(2) 0.031 Uiso 1 calc R .
C28 C 0.3352(2) 0.3058(2) 0.9962(2) 0.0256(6) Uani 1 d . .
C29 C 0.3080(2) 0.2579(2) 1.0613(2) 0.0235(5) Uani 1 d . .
C30 C 0.3740(2) 0.2201(2) 1.1239(2) 0.0259(6) Uani 1 d . .
H30 H 0.3559(2) 0.1864(2) 1.1663(2) 0.031 Uiso 1 calc R .
C31 C 0.4649(2) 0.2293(2) 1.1272(2) 0.0269(6) Uani 1 d . .
C32 C 0.4899(2) 0.2764(2) 1.0614(2) 0.0335(7) Uani 1 d . .
H32 H 0.5512(2) 0.2834(2) 1.0606(2) 0.040 Uiso 1 calc R .
C33 C 0.4259(2) 0.3125(2) 0.9978(2) 0.0314(6) Uani 1 d . .
H33 H 0.4444(2) 0.3433(2) 0.9530(2) 0.038 Uiso 1 calc R .
C35 C 0.5339(2) 0.1879(2) 1.1994(2) 0.0311(6) Uani 1 d . .
C36 C 0.5085(3) 0.1914(3) 1.2919(3) 0.0693(15) Uani 1 d . .
H36A H 0.5048(3) 0.2445(3) 1.3101(3) 0.104 Uiso 1 calc R .
H36B H 0.5538(3) 0.1652(3) 1.3371(3) 0.104 Uiso 1 calc R .
H36C H 0.4506(3) 0.1669(3) 1.2885(3) 0.104 Uiso 1 calc R .
C37 C 0.6271(2) 0.2227(2) 1.2091(3) 0.0510(9) Uani 1 d . .
H37A H 0.6453(2) 0.2212(2) 1.1499(3) 0.077 Uiso 1 calc R .
H37B H 0.6696(2) 0.1938(2) 1.2542(3) 0.077 Uiso 1 calc R .
H37C H 0.6259(2) 0.2754(2) 1.2295(3) 0.077 Uiso 1 calc R .
C38 C 0.5405(4) 0.1065(2) 1.1684(4) 0.0722(14) Uani 1 d . .
H38A H 0.5570(4) 0.1060(2) 1.1083(4) 0.108 Uiso 1 calc R .
H38B H 0.4828(4) 0.0814(2) 1.1641(4) 0.108 Uiso 1 calc R .
H38C H 0.5860(4) 0.0797(2) 1.2127(4) 0.108 Uiso 1 calc R .
C47 C -0.0704(2) 0.3622(2) 0.7956(2) 0.0267(6) Uani 1 d . .
H47 H -0.1020(2) 0.3437(2) 0.8438(2) 0.032 Uiso 1 calc R .
C48 C -0.0430(2) 0.4436(2) 0.8191(2) 0.0317(6) Uani 1 d . .
H48A H 0.0004(2) 0.4449(2) 0.8772(2) 0.048 Uiso 1 calc R .
H48B H -0.0955(2) 0.4733(2) 0.8249(2) 0.048 Uiso 1 calc R .
H48C H -0.0161(2) 0.4651(2) 0.7706(2) 0.048 Uiso 1 calc R .
C49 C -0.1383(2) 0.3612(2) 0.7046(2) 0.0381(7) Uani 1 d . .
H49A H -0.1565(2) 0.3089(2) 0.6887(2) 0.057 Uiso 1 calc R .
H49B H -0.1111(2) 0.3830(2) 0.6564(2) 0.057 Uiso 1 calc R .
H49C H -0.1906(2) 0.3912(2) 0.7107(2) 0.057 Uiso 1 calc R .
C60 C -0.1734(3) 0.0985(2) 0.5364(3) 0.0518(10) Uani 1 d . .
H60A H -0.1708(3) 0.0493(2) 0.5053(3) 0.062 Uiso 1 calc R .
H60B H -0.1181(3) 0.1266(2) 0.5341(3) 0.062 Uiso 1 calc R .
Cl60 Cl -0.26551(9) 0.15042(8) 0.47761(11) 0.0938(5) Uani 1 d . .
Cl61 Cl -0.17887(7) 0.08203(5) 0.65129(7) 0.0551(3) Uani 1 d . .
C50 C 0.6413(4) -0.0992(3) 1.2922(3) 0.0693(13) Uani 1 d . .
H50A H 0.5911(4) -0.1009(3) 1.3246(3) 0.083 Uiso 1 calc R .
H50B H 0.6760(4) -0.1464(3) 1.3071(3) 0.083 Uiso 1 calc R .
Cl50 Cl 0.59775(6) -0.09757(6) 1.17398(8) 0.0524(2) Uani 1 d . .
Cl51 Cl 0.70725(9) -0.02491(9) 1.33233(10) 0.0881(5) Uani 1 d . .
C70 C -0.5532(6) -0.0158(4) 0.5035(8) 0.069(3) Uani 0.50 d P .
H70A H -0.5699(6) -0.0688(4) 0.5139(8) 0.083 Uiso 0.50 calc PR .
H70B H -0.6040(6) 0.0166(4) 0.5109(8) 0.083 Uiso 0.50 calc PR .
Cl70 Cl -0.45725(14) 0.00941(9) 0.59514(12) 0.1156(7) Uani 1 d . .

loop_
_atom_type_symbol
_atom_type_description
_atom_type_scat_dispersion_real
_atom_type_scat_dispersion_imag
_atom_type_scat_source
C C 0.0033 0.0016 'International Tables Vol C Tables 4.2.6.8 and 6.1.1.4'
H H 0.0000 0.0000 'International Tables Vol C Tables 4.2.6.8 and 6.1.1.4'
N N 0.0061 0.0033 'International Tables Vol C Tables 4.2.6.8 and 6.1.1.4'
S S 0.1246 0.1234 'International Tables Vol C Tables 4.2.6.8 and 6.1.1.4'
Fe Fe 0.3463 0.8444 'International Tables Vol C Tables 4.2.6.8 and 6.1.1.4'
O O 0.0106 0.0060 'International Tables Vol C Tables 4.2.6.8 and 6.1.1.4'
Cl Cl 0.1484 0.1585 'International Tables Vol C Tables 4.2.6.8 and 6.1.1.4'

loop_
_geom_angle_atom_site_label_1
_geom_angle_atom_site_label_2
_geom_angle_atom_site_label_3
_geom_angle
_geom_angle_site_symmetry_1
_geom_angle_site_symmetry_3
_geom_angle_publ_flag
N4 Fe1 N3 97.83(11) . . ?
N4 Fe1 N1 178.68(11) . . ?
N3 Fe1 N1 80.99(8) . . ?
N4 Fe1 N2 99.19(10) . . ?
N3 Fe1 N2 81.07(8) . . ?
N1 Fe1 N2 80.08(8) . . ?
N4 Fe1 S1 87.50(9) . . ?
N3 Fe1 S1 174.50(6) . . ?
N1 Fe1 S1 93.68(6) . . ?
N2 Fe1 S1 96.76(6) . . ?
N4 Fe1 S2 89.20(9) . . ?
N3 Fe1 S2 91.62(6) . . ?
N1 Fe1 S2 91.41(6) . . ?
N2 Fe1 S2 169.52(6) . . ?
S1 Fe1 S2 89.84(3) . . ?
C9 S1 Fe1 111.23(9) . . ?
C29 S2 Fe1 112.95(10) . . ?
C6 N1 C1 110.2(2) . . ?
C6 N1 C7 108.0(2) . . ?
C1 N1 C7 110.9(2) . . ?
C6 N1 Fe1 103.93(15) . . ?
C1 N1 Fe1 111.48(15) . . ?
C7 N1 Fe1 112.0(2) . . ?
C2 N2 C3 109.8(2) . . ?
C2 N2 C47 108.5(2) . . ?
C3 N2 C47 112.5(2) . . ?
C2 N2 Fe1 103.11(15) . . ?
C3 N2 Fe1 107.3(2) . . ?
C47 N2 Fe1 115.1(2) . . ?
C4 N3 C27 106.7(2) . . ?
C4 N3 C5 111.0(2) . . ?
C27 N3 C5 111.6(2) . . ?
C4 N3 Fe1 104.5(2) . . ?
C27 N3 Fe1 111.8(2) . . ?
C5 N3 Fe1 111.0(2) . . ?
O1 N4 Fe1 147.0(2) . . ?
N1 C1 C2 112.2(2) . . ?
N2 C2 C1 112.2(2) . . ?
N2 C3 C4 111.8(2) . . ?
N3 C4 C3 112.3(2) . . ?
N3 C5 C6 111.4(2) . . ?
N1 C6 C5 111.2(2) . . ?
N1 C7 C8 114.3(2) . . ?
C13 C8 C9 117.6(2) . . ?
C13 C8 C7 119.3(2) . . ?
C9 C8 C7 123.0(2) . . ?
C10 C9 C8 119.5(2) . . ?
C10 C9 S1 116.7(2) . . ?
C8 C9 S1 123.7(2) . . ?
C11 C10 C9 122.7(3) . . ?
C10 C11 C12 117.0(3) . . ?
C10 C11 C14 122.8(3) . . ?
C12 C11 C14 120.3(3) . . ?
C13 C12 C11 120.8(3) . . ?
C12 C13 C8 122.3(3) . . ?
C16 C14 C11 110.0(2) . . ?
C16 C14 C17 109.1(3) . . ?
C11 C14 C17 111.7(3) . . ?
C16 C14 C15 109.1(3) . . ?
C11 C14 C15 108.8(2) . . ?
C17 C14 C15 108.2(3) . . ?
N3 C27 C28 116.3(2) . . ?
C33 C28 C29 118.2(3) . . ?
C33 C28 C27 118.2(3) . . ?
C29 C28 C27 123.5(2) . . ?
C30 C29 C28 118.1(2) . . ?
C30 C29 S2 117.8(2) . . ?
C28 C29 S2 124.0(2) . . ?
C31 C30 C29 123.3(3) . . ?
C30 C31 C32 117.4(3) . . ?
C30 C31 C35 120.7(3) . . ?
C32 C31 C35 121.9(3) . . ?
C33 C32 C31 120.1(3) . . ?
C32 C33 C28 122.9(3) . . ?
C36 C35 C38 111.3(4) . . ?
C36 C35 C31 110.7(3) . . ?
C38 C35 C31 108.4(3) . . ?
C36 C35 C37 107.7(3) . . ?
C38 C35 C37 106.8(3) . . ?
C31 C35 C37 111.8(3) . . ?
N2 C47 C48 113.1(2) . . ?
N2 C47 C49 113.5(2) . . ?
C48 C47 C49 108.7(2) . . ?
Cl61 C60 Cl60 112.4(3) . . ?
Cl51 C50 Cl50 115.0(2) . . ?
Cl70 C70 Cl70 118.3(5) 3_456 . ?
C70 Cl70 C70 61.6(5) 3_456 . ?

loop_
_geom_bond_atom_site_label_1
_geom_bond_atom_site_label_2
_geom_bond_distance
_geom_bond_site_symmetry_2
_geom_bond_publ_flag
Fe1 N4 1.749(2) . ?
Fe1 N3 2.151(2) . ?
Fe1 N1 2.191(2) . ?
Fe1 N2 2.274(2) . ?
Fe1 S1 2.3037(8) . ?
Fe1 S2 2.3949(8) . ?
O1 N4 1.182(3) . ?
S1 C9 1.768(3) . ?
S2 C29 1.764(3) . ?
N1 C6 1.483(3) . ?
N1 C1 1.489(3) . ?
N1 C7 1.495(3) . ?
N2 C2 1.494(3) . ?
N2 C3 1.495(3) . ?
N2 C47 1.516(3) . ?
N3 C4 1.485(3) . ?
N3 C27 1.499(3) . ?
N3 C5 1.502(3) . ?
C1 C2 1.519(4) . ?
C3 C4 1.515(4) . ?
C5 C6 1.525(4) . ?
C7 C8 1.506(4) . ?
C8 C13 1.394(4) . ?
C8 C9 1.401(4) . ?
C9 C10 1.398(4) . ?
C10 C11 1.392(4) . ?
C11 C12 1.399(4) . ?
C11 C14 1.532(4) . ?
C12 C13 1.380(4) . ?
C14 C16 1.528(4) . ?
C14 C17 1.534(5) . ?
C14 C15 1.540(4) . ?
C27 C28 1.504(4) . ?
C28 C33 1.391(4) . ?
C28 C29 1.414(4) . ?
C29 C30 1.400(4) . ?
C30 C31 1.394(4) . ?
C31 C32 1.398(4) . ?
C31 C35 1.534(4) . ?
C32 C33 1.376(4) . ?
C35 C36 1.510(5) . ?
C35 C38 1.519(5) . ?
C35 C37 1.535(5) . ?
C47 C48 1.519(4) . ?
C47 C49 1.534(4) . ?
C60 Cl61 1.758(4) . ?
C60 Cl60 1.761(4) . ?
C50 Cl51 1.690(5) . ?
C50 Cl50 1.755(5) . ?
C70 Cl70 1.518(10) 3_456 ?
C70 Cl70 1.848(12) . ?
Cl70 C70 1.518(10) 3_456 ?
